data_9002700
loop_
_publ_author_name
'Burns, P. C.'
'Li, Y.'

_publ_section_title
;
 The structures of becquerelite and Sr-exchanged becquerelite
;
_journal_name_full 'American Mineralogist'
_journal_page_first 550
_journal_page_last 557
_journal_volume 87
_journal_year 2002
_chemical_formula_structural Ca(UO2)6O4(OH)6*8(H2O)
_chemical_formula_sum 'Ca H22 O30 U6'
_chemical_name_mineral Becquerelite
_space_group_IT_number 33
_symmetry_space_group_name_Hall 'P -2ac -2n'
_symmetry_space_group_name_H-M 'P n 21 a'
_cell_angle_alpha 90
_cell_angle_beta 90
_cell_angle_gamma 90
_cell_formula_units_Z 4
_cell_length_a 13.8527
_cell_length_b 12.3929
_cell_length_c 14.9297
_cell_volume 2563.058
_database_code_amcsd 0002789
_exptl_crystal_density_diffrn 5.106
_cod_original_formula_sum 'U6 Ca O30 H22'
_cod_database_code 9002700

loop_
_space_group_symop_operation_xyz
x,y,z
1/2+x,y,1/2-z
1/2-x,1/2+y,1/2+z
-x,1/2+y,-z

loop_
_atom_site_aniso_label
_atom_site_aniso_U_11
_atom_site_aniso_U_22
_atom_site_aniso_U_33
_atom_site_aniso_U_12
_atom_site_aniso_U_13
_atom_site_aniso_U_23
U1 0.00720 0.00870 0.01270 0.00110 -0.00090 0.00080
U2 0.00790 0.00680 0.01410 0.00130 0.00020 -0.00050
U3 0.00560 0.00790 0.01260 -0.00030 0.00010 -0.00140
U4 0.00740 0.00630 0.01240 0.00080 -0.00020 -0.00100
U5 0.00730 0.00810 0.01540 -0.00120 -0.00160 0.00090
U6 0.00660 0.01010 0.01080 0.00140 -0.00010 -0.00010
Ca 0.01970 0.02040 0.01230 -0.00620 -0.00490 0.00550

loop_
_atom_site_label
_atom_site_fract_x
_atom_site_fract_y
_atom_site_fract_z
_atom_site_U_iso_or_equiv
_atom_site_type_symbol
_atom_site_attached_hydrogens
U1 0.91040 0.44040 0.74170 0.00950 U 0
U2 0.87170 0.75130 0.75250 0.00960 U 0
U3 0.90580 0.05970 0.74930 0.00870 U 0
U4 0.62670 0.24790 0.72210 0.00870 U 0
U5 0.65740 0.56140 0.70870 0.01030 U 0
U6 0.65150 0.93330 0.71120 0.00920 U 0
Ca 0.95720 0.42210 0.46560 0.01750 Ca 0
O1 0.94630 0.45700 0.62640 0.01750 O 0
O2 0.86900 0.41800 0.85230 0.02860 O 0
O3 0.92650 0.76680 0.64450 0.02190 O 0
O4 0.82210 0.74300 0.86270 0.01770 O 0
O5 0.94110 0.02900 0.63450 0.01370 O 0
O6 0.87080 0.09400 0.86110 0.01940 O 0
O7 0.60370 0.25000 0.60350 0.01950 O 0
O8 0.65690 0.24900 0.83880 0.02090 O 0
O9 0.66310 0.55000 0.58950 0.01690 O 0
O10 0.64770 0.58000 0.82660 0.02900 O 0
O11 0.66790 0.95100 0.59290 0.01610 O 0
O12 0.62630 0.90400 0.82800 0.01550 O 0
O13 0.81790 0.58500 0.71900 0.01850 O 0
O14 0.06540 0.41500 0.77580 0.01380 O 0
O15 0.80800 0.91600 0.74290 0.01270 O 0
O16 0.56290 0.08400 0.72320 0.01790 O 0
O-H1 0.99040 0.62000 0.80240 0.01370 O 1
O-H2 0.94960 0.24400 0.71990 0.01570 O 1
O-H3 0.75610 0.37900 0.69240 0.01090 O 1
O-H4 0.69590 0.74800 0.68390 0.01620 O 1
O-H5 0.98580 0.88220 0.80770 0.00840 O 1
O-H6 0.75540 0.12600 0.69390 0.01100 O 1
Wat1 0.88970 0.60500 0.48700 0.02300 O 2
Wat2 0.12300 0.41200 0.52230 0.03140 O 2
Wat3 0.94690 0.24500 0.52200 0.02610 O 2
Wat4 0.77700 0.38800 0.49800 0.02560 O 2
Wat5 0.69830 0.75800 0.49780 0.03910 O 2
Wat6 0.97700 0.88600 0.98300 0.06330 O 2
Wat7 0.54500 0.09100 0.47700 0.03850 O 2
Wat8 0.78290 0.12500 0.50500 0.02650 O 2

loop_
_cod_changelog_entry_id
_cod_changelog_entry_author
_cod_changelog_entry_date
_cod_changelog_entry_text
1
;cod-tools version 3.8.0
Id: cif_guess_AMCSD_atom_types 9574 2023-05-10 09:00:05Z saulius
;
2023-05-10T18:48:08+03:00
;Derived atom types and hydrogen counts
from atom names that follow the AMCSD naming convention
(Wat == water, O-H == hydroxyl).
;

loop_
_cod_related_entry_id
_cod_related_entry_database
_cod_related_entry_code
1 AMCSD 0002789
